data_4510774
loop_
_publ_author_name
'Vella-Zarb, Liana'
'Dinnebier, Robert E.'
'Baisch, Ulrich'

_publ_section_title
;
 The Devil is in the Detail: A Rare H-Bonding Motif in New Forms of
 Docetaxel
;
_journal_issue 10
_journal_name_full 'Crystal Growth &amp; Design'
_journal_page_first 4402
_journal_paper_doi 10.1021/cg400814a
_journal_volume 13
_journal_year 2013
_chemical_absolute_configuration unk
_chemical_formula_moiety 'C43 H53 N O14, 3(H2 O)'
_chemical_formula_sum 'C43 H59 N O17'
_chemical_formula_weight 861.91
_chemical_name_systematic 'Docetaxel trihydrate'
_space_group_IT_number 19
_symmetry_cell_setting orthorhombic
_symmetry_Int_Tables_number 19
_symmetry_space_group_name_Hall 'P 2ac 2ab'
_symmetry_space_group_name_H-M 'P 21 21 21'
_cell_angle_alpha 90
_cell_angle_beta 90
_cell_angle_gamma 90
_cell_formula_units_Z 4
_cell_length_a 8.6619(8)
_cell_length_b 12.7429(9)
_cell_length_c 39.838(4)
_cell_volume 4397.2(7)
_diffrn_ambient_temperature 293.15
_diffrn_radiation_probe x-ray
_diffrn_radiation_type 'Cu K\a'
_diffrn_radiation_wavelength 1.54059
_exptl_crystal_density_diffrn 1.270
_exptl_crystal_F_000 1758
_pd_proc_ls_background_function
;
Chebychev polynomial
;
_pd_proc_ls_profile_function
;
Calculated from fundamental parameters
;
_pd_proc_ls_prof_R_factor 2.497
_pd_proc_ls_prof_wR_factor 3.321
_refine_ls_goodness_of_fit_all 1.823
_refine_ls_structure_factor_coef Fsqd
_cod_data_source_file cg400814a_si_002.cif
_cod_data_source_block Doce_new20
_cod_original_cell_volume 4397.4(5)
_cod_database_code 4510774

loop_
_symmetry_equiv_pos_site_id
_symmetry_equiv_pos_as_xyz
1 x,y,z
2 1/2-x,-y,1/2+z
3 1/2+x,1/2-y,-z
4 -x,1/2+y,1/2-z

loop_
_atom_site_label
_atom_site_type_symbol
_atom_site_thermal_displace_type
_atom_site_fract_x
_atom_site_fract_y
_atom_site_fract_z
_atom_site_occupancy
_atom_site_U_iso_or_equiv
O21 O Uiso 0.79840 -0.38120 0.10980 1.000 0.0600
O22 O Uiso 0.27570 -0.01050 0.12580 1.000 0.0600
O23 O Uiso 0.83240 -0.31170 0.22250 1.000 0.0600
O24 O Uiso 0.48880 -0.28430 0.23090 1.000 0.0600
O25 O Uiso 0.48570 -0.13700 0.09890 1.000 0.0600
O27 O Uiso 0.26040 -0.22650 0.09080 1.000 0.0600
O34 O Uiso 0.78820 -0.13400 0.09850 1.000 0.0600
O36 O Uiso 0.96470 -0.08220 0.13680 1.000 0.0600
O38 O Uiso 0.47960 -0.10040 0.25750 1.000 0.0600
O42 O Uiso 0.72940 0.17340 0.15190 1.000 0.0600
O44 O Uiso 0.65850 0.32040 0.18000 1.000 0.0600
O46 O Uiso 0.92220 0.42010 0.16400 1.000 0.0600
O56 O Uiso 0.79390 0.25630 0.05480 1.000 0.0600
O57 O Uiso 0.67790 0.41930 0.05390 1.000 0.0600
N54 N Uiso 0.82070 0.37330 0.09770 1.000 0.0500
C1 C Uiso 0.41030 -0.03160 0.14570 0.974 0.0260
C2 C Uiso 0.47180 -0.14320 0.13530 0.974 0.0260
C3 C Uiso 0.63530 -0.17710 0.14920 0.974 0.0260
C4 C Uiso 0.73900 -0.22030 0.12040 0.974 0.0260
C5 C Uiso 0.87580 -0.29510 0.12830 0.974 0.0260
C6 C Uiso 0.91130 -0.32190 0.16480 0.974 0.0260
C7 C Uiso 0.81400 -0.26220 0.19050 0.974 0.0260
C8 C Uiso 0.63760 -0.25500 0.18010 0.974 0.0260
C9 C Uiso 0.55360 -0.21900 0.21320 0.974 0.0260
C10 C Uiso 0.56880 -0.10860 0.22700 0.974 0.0260
C11 C Uiso 0.52620 -0.02350 0.20240 0.974 0.0260
C12 C Uiso 0.63010 0.05200 0.19440 0.974 0.0260
C13 C Uiso 0.59010 0.12060 0.16440 0.974 0.0260
C14 C Uiso 0.52750 0.05510 0.13520 0.974 0.0260
C15 C Uiso 0.36940 -0.02680 0.18410 0.974 0.0260
C16 C Uiso 0.26200 -0.11980 0.19370 0.974 0.0260
C17 C Uiso 0.27230 0.07380 0.19200 0.974 0.0260
C18 C Uiso 0.78240 0.07170 0.21170 0.974 0.0260
C19 C Uiso 0.57130 -0.36510 0.17230 0.974 0.0260
C20 C Uiso 0.67660 -0.31030 0.09830 0.974 0.0260
C26 C Uiso 0.37070 -0.17870 0.08000 0.974 0.0260
C28 C Uiso 0.40390 -0.16400 0.04370 0.974 0.0260
C29 C Uiso 0.32960 -0.23140 0.02080 0.974 0.0260
C30 C Uiso 0.35760 -0.22330 -0.01300 0.974 0.0260
C31 C Uiso 0.45380 -0.14340 -0.02430 0.974 0.0260
C32 C Uiso 0.52940 -0.07700 -0.00240 0.974 0.0260
C33 C Uiso 0.50490 -0.08850 0.03260 0.974 0.0260
C35 C Uiso 0.90610 -0.07320 0.10950 0.974 0.0260
C37 C Uiso 0.95150 0.00610 0.08300 0.974 0.0260
C43 C Uiso 0.75000 0.27300 0.16290 0.974 0.0260
C45 C Uiso 0.90800 0.31510 0.15320 0.974 0.0260
C47 C Uiso 0.94110 0.31400 0.11500 0.974 0.0260
C48 C Uiso 1.10410 0.35710 0.10990 0.974 0.0260
C49 C Uiso 1.12990 0.46460 0.10520 0.974 0.0260
C50 C Uiso 1.28000 0.50470 0.10540 0.974 0.0260
C51 C Uiso 1.40520 0.43880 0.10990 0.974 0.0260
C52 C Uiso 1.38100 0.33120 0.11360 0.974 0.0260
C53 C Uiso 1.23200 0.29070 0.11370 0.974 0.0260
C55 C Uiso 0.76790 0.34180 0.06710 0.974 0.0260
C58 C Uiso 0.59080 0.40510 0.02200 0.974 0.0260
C59 C Uiso 0.47420 0.31820 0.02590 0.974 0.0260
C60 C Uiso 0.50800 0.51120 0.01900 0.974 0.0260
C61 C Uiso 0.70270 0.39050 -0.00670 0.974 0.0260
O100 O Uiso 0.82100 0.47590 0.22690 1.000 0.0600
O101 O Uiso 0.05840 0.32850 0.23460 1.000 0.0600
O102 O Uiso 0.27370 0.41890 0.19400 1.000 0.0600
H22 H Uiso 0.20200 -0.04700 0.13260 0.658 0.0500
H23 H Uiso 0.86900 -0.27000 0.23780 0.658 0.0500
H38 H Uiso 0.43800 -0.15900 0.26160 0.658 0.0500
H46 H Uiso 0.89100 0.42500 0.18390 0.658 0.0500
H54 H Uiso 0.78100 0.43000 0.10710 0.658 0.0500
H10E H Uiso 0.73100 0.45400 0.23360 0.658 0.0500
H10F H Uiso 0.84900 0.54100 0.22750 0.658 0.0500
H10C H Uiso 0.13200 0.34900 0.22200 0.658 0.0500
H10D H Uiso -0.03600 0.37600 0.23700 0.658 0.0500
H10A H Uiso 0.26600 0.44100 0.17470 0.658 0.0500
H10B H Uiso 0.35100 0.44900 0.20430 0.658 0.0500
H2 H Uiso 0.39300 0.80200 0.14130 0.658 0.0500
H3 H Uiso 0.68700 0.89000 0.15710 0.658 0.0500
H5 H Uiso 0.97200 0.72800 0.11630 0.658 0.0500
H6A H Uiso 0.02300 0.69300 0.16920 0.658 0.0500
H6B H Uiso 0.89500 0.60100 0.16810 0.658 0.0500
H7 H Uiso 0.14400 0.31100 0.30780 0.658 0.0500
H10 H Uiso 0.31900 0.40200 0.26690 0.658 0.0500
H13 H Uiso 0.51100 0.17500 0.17110 0.658 0.0500
H14A H Uiso 0.61600 0.02100 0.12350 0.658 0.0500
H14B H Uiso 0.47600 0.10300 0.11890 0.658 0.0500
H16A H Uiso 0.31200 0.81300 0.18730 0.658 0.0500
H16B H Uiso 0.16300 0.88700 0.18170 0.658 0.0500
H16C H Uiso 0.75700 0.38100 0.28200 0.658 0.0500
H17A H Uiso 0.16300 0.06100 0.18640 0.658 0.0500
H17B H Uiso 0.31100 0.13300 0.17860 0.658 0.0500
H17C H Uiso 0.28100 0.09100 0.21600 0.658 0.0500
H18A H Uiso 0.79700 0.14800 0.21470 0.658 0.0500
H18B H Uiso 0.86700 0.04300 0.19780 0.658 0.0500
H18C H Uiso 0.78200 0.03700 0.23360 0.658 0.0500
H19A H Uiso 0.63200 0.60200 0.15410 0.658 0.0500
H19B H Uiso 0.46200 0.64200 0.16520 0.658 0.0500
H19C H Uiso 0.57700 0.59100 0.19240 0.658 0.0500
H20A H Uiso 0.57100 0.66600 0.10460 0.658 0.0500
H20B H Uiso 0.68200 0.70500 0.07380 0.658 0.0500
H29 H Uiso 0.25900 0.71700 0.02870 0.658 0.0500
H30 H Uiso 0.81200 0.77200 0.02840 0.658 0.0500
H31 H Uiso 0.96800 0.63400 0.04790 0.658 0.0500
H32 H Uiso 0.09700 0.52400 0.01070 0.658 0.0500
H33 H Uiso 0.55800 0.95600 0.04820 0.658 0.0500
H37A H Uiso 0.04800 0.04200 0.08970 0.658 0.0500
H37B H Uiso 0.86800 0.05800 0.08040 0.658 0.0500
H37C H Uiso 0.96800 0.97000 0.06140 0.658 0.0500
H45 H Uiso 0.98900 0.27200 0.16480 0.658 0.0500
H47 H Uiso 0.93800 0.23900 0.10690 0.658 0.0500
H49 H Uiso 0.04400 0.51100 0.10180 0.658 0.0500
H50 H Uiso 0.29700 0.57800 0.10230 0.658 0.0500
H51 H Uiso 0.50800 0.46700 0.11040 0.658 0.0500
H52 H Uiso 0.46700 0.28500 0.11610 0.658 0.0500
H53 H Uiso 0.21600 0.21700 0.11640 0.658 0.0500
H59A H Uiso 0.41500 0.32900 0.04660 0.658 0.0500
H59B H Uiso 0.52800 0.25000 0.02700 0.658 0.0500
H59C H Uiso 0.40300 0.31800 0.00650 0.658 0.0500
H60A H Uiso 0.58500 0.56700 0.01560 0.658 0.0500
H60B H Uiso 0.44900 0.52500 0.03970 0.658 0.0500
H60C H Uiso 0.93600 0.99100 0.00020 0.658 0.0500
H61A H Uiso 0.26600 0.17300 0.00280 0.658 0.0500
H61B H Uiso 0.27100 0.04800 0.00830 0.658 0.0500
H61C H Uiso 0.14400 0.11800 0.02780 0.658 0.0500

loop_
_atom_type_symbol
_atom_type_description
_atom_type_scat_dispersion_real
_atom_type_scat_dispersion_imag
_atom_type_scat_source
C C 0.0032 0.0015 'International Tables Vol C Tables 4.2.6.8 and 6.1.1.4'
H H 0.0000 0.0000 'International Tables Vol C Tables 4.2.6.8 and 6.1.1.4'
N N 0.0060 0.0030 'International Tables Vol C Tables 4.2.6.8 and 6.1.1.4'
O O 0.0108 0.0057 'International Tables Vol C Tables 4.2.6.8 and 6.1.1.4'

loop_
_geom_angle_atom_site_label_1
_geom_angle_atom_site_label_2
_geom_angle_atom_site_label_3
_geom_angle
_geom_angle_publ_flag
C5 O21 C20 91.42 yes
C2 O25 C26 118.05 yes
C4 O34 C35 117.08 yes
C13 O42 C43 115.33 yes
C55 O57 C58 122.06 yes
H10E O100 H10F 123.00 no
H10C O101 H10D 118.00 no
H10A O102 H10B 111.00 no
C47 N54 C55 120.63 yes
C2 C1 C14 110.46 no
C2 C1 C15 111.57 no
C14 C1 C15 112.38 no
O22 C1 C2 107.38 yes
O22 C1 C14 104.37 yes
O22 C1 C15 110.32 yes
O25 C2 C1 103.94 yes
O25 C2 C3 106.82 yes
C1 C2 C3 117.25 no
C4 C3 C8 110.14 no
C2 C3 C4 110.80 no
C2 C3 C8 117.10 no
O34 C4 C3 109.92 yes
O34 C4 C5 111.04 yes
O34 C4 C20 108.63 yes
C3 C4 C5 120.51 no
C5 C4 C20 85.80 no
C3 C4 C20 118.74 no
C4 C5 C6 118.98 no
O21 C5 C6 113.55 yes
O21 C5 C4 90.48 yes
C5 C6 C7 114.58 no
O23 C7 C6 108.41 yes
O23 C7 C8 111.44 yes
C6 C7 C8 112.64 no
C3 C8 C19 114.08 no
C7 C8 C19 110.95 no
C9 C8 C19 105.12 no
C7 C8 C9 104.08 no
C3 C8 C7 104.59 no
C3 C8 C9 117.60 no
C8 C9 C10 122.27 no
O24 C9 C10 117.43 yes
O24 C9 C8 119.69 yes
C9 C10 C11 114.23 no
O38 C10 C9 109.02 yes
O38 C10 C11 111.35 yes
C10 C11 C12 120.06 no
C10 C11 C15 120.22 no
C12 C11 C15 119.54 no
C11 C12 C13 116.20 no
C11 C12 C18 126.23 no
C13 C12 C18 117.54 no
O42 C13 C14 106.45 yes
O42 C13 C12 110.04 yes
C12 C13 C14 111.38 no
C1 C14 C13 114.42 no
C1 C15 C11 105.23 no
C11 C15 C17 110.85 no
C16 C15 C17 104.68 no
C1 C15 C16 110.17 no
C1 C15 C17 110.41 no
C11 C15 C16 115.57 no
O21 C20 C4 91.59 yes
O25 C26 O27 125.34 yes
O25 C26 C28 110.40 yes
O27 C26 C28 124.14 yes
C29 C28 C33 120.64 no
C26 C28 C29 117.71 no
C26 C28 C33 121.65 no
C28 C29 C30 120.60 no
C29 C30 C31 118.60 no
C30 C31 C32 121.90 no
C31 C32 C33 119.15 no
C28 C33 C32 118.97 no
O36 C35 C37 125.69 yes
O34 C35 O36 123.69 yes
O34 C35 C37 110.61 yes
O42 C43 O44 124.40 yes
O42 C43 C45 111.54 yes
O44 C43 C45 123.92 yes
O46 C45 C43 109.62 yes
O46 C45 C47 106.99 yes
C43 C45 C47 114.42 no
N54 C47 C48 114.26 yes
N54 C47 C45 109.08 yes
C45 C47 C48 107.36 no
C47 C48 C49 121.10 no
C47 C48 C53 119.91 no
C49 C48 C53 118.59 no
C48 C49 C50 120.37 no
C49 C50 C51 120.55 no
C50 C51 C52 119.51 no
C51 C52 C53 120.32 no
C48 C53 C52 120.61 no
O56 C55 O57 126.83 yes
O56 C55 N54 124.23 yes
O57 C55 N54 108.88 yes
O57 C58 C61 109.63 yes
C59 C58 C61 114.69 no
C60 C58 C61 110.45 no
C59 C58 C60 110.01 no
O57 C58 C59 109.93 yes
O57 C58 C60 101.31 yes

loop_
_geom_bond_atom_site_label_1
_geom_bond_atom_site_label_2
_geom_bond_distance
_geom_bond_publ_flag
O21 C5 1.4821 yes
O21 C20 1.4626 yes
O22 C1 1.4353 yes
O23 C7 1.4313 yes
O24 C9 1.2267 yes
O25 C2 1.4573 yes
O25 C26 1.3571 yes
O27 C26 1.2120 yes
O34 C4 1.4671 yes
O34 C35 1.3547 yes
O36 C35 1.2057 yes
O38 C10 1.4437 yes
O42 C13 1.4685 yes
O42 C43 1.3545 yes
O44 C43 1.2071 yes
O46 C45 1.4109 yes
O56 C55 1.2157 yes
O57 C55 1.3637 yes
O57 C58 1.4890 yes
O22 H22 0.8400 no
O23 H23 0.8700 no
O38 H38 0.8500 no
O46 H46 0.8400 no
O100 H10E 0.8700 no
O100 H10F 0.8600 no
O101 H10C 0.8500 no
O101 H10D 1.0200 no
O102 H10B 0.8700 no
O102 H10A 0.8200 no
N54 C47 1.4607 yes
N54 C55 1.3625 yes
N54 H54 0.8800 no
C1 C2 1.5741 no
C1 C14 1.5576 no
C1 C15 1.5715 no
C2 C3 1.5808 no
C3 C8 1.5816 no
C3 C4 1.5577 no
C4 C20 1.5436 no
C4 C5 1.5530 no
C5 C6 1.5250 no
C6 C7 1.5289 no
C7 C8 1.5858 no
C8 C19 1.5475 no
C8 C9 1.5744 no
C9 C10 1.5162 no
C10 C11 1.5075 no
C11 C12 1.3554 no
C11 C15 1.5421 no
C12 C13 1.5208 no
C12 C18 1.5094 no
C13 C14 1.5310 no
C15 C16 1.5544 no
C15 C17 1.5652 no
C26 C28 1.4864 no
C28 C33 1.3735 no
C28 C29 1.4086 no
C29 C30 1.3721 no
C30 C31 1.3906 no
C31 C32 1.3806 no
C32 C33 1.4180 no
C35 C37 1.5134 no
C43 C45 1.5199 no
C45 C47 1.5487 no
C47 C48 1.5285 no
C48 C49 1.4006 no
C48 C53 1.4022 no
C49 C50 1.3970 no
C50 C51 1.3833 no
C51 C52 1.3949 no
C52 C53 1.3900 no
C58 C60 1.5351 no
C58 C61 1.5105 no
C58 C59 1.5068 no

loop_
_geom_hbond_atom_site_label_D
_geom_hbond_atom_site_label_H
_geom_hbond_atom_site_label_A
_geom_hbond_distance_DH
_geom_hbond_distance_HA
_geom_hbond_distance_DA
_geom_hbond_angle_DHA
_geom_hbond_site_symmetry_A
_geom_hbond_publ_flag
O101 H10C O102 0.8500 1.8800 2.7242 169.00 . yes
O22 H22 O36 0.8400 2.1100 2.8781 153.00 1_455 yes
O23 H23 O101 0.8700 1.7800 2.6472 173.00 4_645 yes
O38 H38 O24 0.8500 2.0600 2.5732 119.00 . yes
O46 H46 O44 0.8400 2.4200 2.6903 100.00 . yes
O46 H46 O100 0.8400 1.9300 2.7484 165.00 . yes

loop_
_geom_torsion_atom_site_label_1
_geom_torsion_atom_site_label_2
_geom_torsion_atom_site_label_3
_geom_torsion_atom_site_label_4
_geom_torsion
_geom_torsion_publ_flag
C5 O21 C20 C4 -6.55 no
C20 O21 C5 C4 6.51 no
C20 O21 C5 C6 128.67 no
C2 O25 C26 O27 -4.51 no
C26 O25 C2 C3 136.12 no
C26 O25 C2 C1 -99.28 no
C2 O25 C26 C28 179.35 no
C35 O34 C4 C5 -56.95 no
C4 O34 C35 C37 175.35 no
C35 O34 C4 C3 78.92 no
C4 O34 C35 O36 -4.88 no
C35 O34 C4 C20 -149.64 no
C13 O42 C43 O44 -4.68 no
C43 O42 C13 C12 -97.29 no
C43 O42 C13 C14 141.90 no
C13 O42 C43 C45 171.13 no
C55 O57 C58 C61 -64.60 no
C55 O57 C58 C60 178.69 no
C55 O57 C58 C59 62.35 no
C58 O57 C55 N54 -174.20 no
C58 O57 C55 O56 3.12 no
C55 N54 C47 C45 -143.44 no
C47 N54 C55 O57 -169.25 no
C55 N54 C47 C48 96.42 no
C47 N54 C55 O56 13.35 no
C15 C1 C2 C3 -68.96 no
C14 C1 C2 C3 56.81 no
O22 C1 C14 C13 124.74 no
O22 C1 C15 C16 68.18 no
C14 C1 C2 O25 -60.79 no
O22 C1 C2 C3 170.03 no
O22 C1 C2 O25 52.44 no
C14 C1 C15 C16 -175.79 no
C14 C1 C15 C17 69.07 no
C15 C1 C2 O25 173.44 no
O22 C1 C15 C11 -166.61 no
C14 C1 C15 C11 -50.59 no
C2 C1 C15 C16 -51.09 no
C2 C1 C15 C17 -166.22 no
C15 C1 C14 C13 5.19 no
C2 C1 C14 C13 -120.12 no
C2 C1 C15 C11 74.11 no
O22 C1 C15 C17 -46.95 no
O25 C2 C3 C8 -142.47 no
O25 C2 C3 C4 -15.02 no
C1 C2 C3 C8 101.51 no
C1 C2 C3 C4 -131.04 no
C8 C3 C4 C5 -25.95 no
C4 C3 C8 C7 58.83 no
C4 C3 C8 C19 -62.57 no
C8 C3 C4 O34 -156.99 no
C2 C3 C4 C20 -54.05 no
C2 C3 C4 C5 -157.12 no
C2 C3 C4 O34 71.84 no
C2 C3 C8 C19 65.20 no
C2 C3 C8 C7 -173.40 no
C4 C3 C8 C9 173.64 no
C2 C3 C8 C9 -58.58 no
C8 C3 C4 C20 77.12 no
C3 C4 C5 O21 114.91 no
C5 C4 C20 O21 6.26 no
O34 C4 C5 C6 127.98 no
C20 C4 C5 O21 -6.18 no
C3 C4 C5 C6 -2.58 no
O34 C4 C20 O21 117.06 no
C3 C4 C20 O21 -116.44 no
O34 C4 C5 O21 -114.54 no
C20 C4 C5 C6 -123.66 no
O21 C5 C6 C7 -110.05 no
C4 C5 C6 C7 -5.46 no
C5 C6 C7 C8 42.73 no
C5 C6 C7 O23 166.53 no
C6 C7 C8 C3 -70.44 no
O23 C7 C8 C3 167.45 no
C6 C7 C8 C19 53.00 no
C6 C7 C8 C9 165.58 no
O23 C7 C8 C19 -69.10 no
O23 C7 C8 C9 43.48 no
C19 C8 C9 C10 -171.37 no
C7 C8 C9 C10 71.91 no
C3 C8 C9 O24 145.97 no
C3 C8 C9 C10 -43.18 no
C19 C8 C9 O24 17.78 no
C7 C8 C9 O24 -98.94 no
O24 C9 C10 C11 -133.84 no
C8 C9 C10 O38 -179.61 no
O24 C9 C10 O38 -8.56 no
C8 C9 C10 C11 55.11 no
C9 C10 C11 C12 -122.62 no
O38 C10 C11 C15 -71.55 no
C9 C10 C11 C15 52.49 no
O38 C10 C11 C12 113.35 no
C12 C11 C15 C1 55.08 no
C10 C11 C15 C16 1.72 no
C10 C11 C15 C17 120.58 no
C10 C11 C12 C13 167.80 no
C12 C11 C15 C16 176.85 no
C12 C11 C15 C17 -64.29 no
C15 C11 C12 C18 174.69 no
C10 C11 C15 C1 -120.05 no
C15 C11 C12 C13 -7.34 no
C10 C11 C12 C18 -10.17 no
C11 C12 C13 C14 -43.67 no
C11 C12 C13 O42 -161.47 no
C18 C12 C13 C14 134.49 no
C18 C12 C13 O42 16.69 no
C12 C13 C14 C1 42.91 no
O42 C13 C14 C1 162.86 no
O27 C26 C28 C29 -17.81 no
O25 C26 C28 C29 158.38 no
O25 C26 C28 C33 -20.76 no
O27 C26 C28 C33 163.04 no
C26 C28 C33 C32 -178.77 no
C33 C28 C29 C30 0.44 no
C29 C28 C33 C32 2.11 no
C26 C28 C29 C30 -178.71 no
C28 C29 C30 C31 -3.65 no
C29 C30 C31 C32 4.40 no
C30 C31 C32 C33 -1.88 no
C31 C32 C33 C28 -1.41 no
O42 C43 C45 C47 57.61 no
O42 C43 C45 O46 177.76 no
O44 C43 C45 C47 -126.55 no
O44 C43 C45 O46 -6.40 no
O46 C45 C47 C48 59.16 no
O46 C45 C47 N54 -65.14 no
C43 C45 C47 C48 -179.23 no
C43 C45 C47 N54 56.47 no
C45 C47 C48 C53 82.84 no
N54 C47 C48 C49 31.24 no
N54 C47 C48 C53 -156.07 no
C45 C47 C48 C49 -89.85 no
C47 C48 C49 C50 170.77 no
C53 C48 C49 C50 -2.02 no
C47 C48 C53 C52 -171.36 no
C49 C48 C53 C52 1.52 no
C48 C49 C50 C51 0.65 no
C49 C50 C51 C52 1.26 no
C50 C51 C52 C53 -1.77 no
C51 C52 C53 C48 0.37 no
